data_4343716
loop_
_publ_author_name
'Ishaque Khan, M.'
'Tabussum, S.'
'Zheng, C.'

_publ_section_title
;
 Synthesis and characterisation of decavanadates: X-ray crystal structures
 of (H3 O)2 (M (H2 O)6)2 (V10 O28 H6) * 4(H2 O) (M = Co, Ni) and Na (H3 N
 (C H2)2 N H3)2.5 (V10 O28) * 5(H2 O)
;
_journal_name_full
;
Synthesis and Reactivity in Inorganic and Metal-Organic Chemistry
;
_journal_page_first 1773
_journal_page_last 1790
_journal_volume 30
_journal_year 2000
_chemical_formula_sum 'Co2 H44 O46 V10'
_chemical_name_systematic '(H3 O)2 (Co (H2 O)6)2 (V10 O28 H6) (H2 O)4'
_space_group_IT_number 2
_symmetry_space_group_name_Hall '-P 1'
_symmetry_space_group_name_H-M 'P -1'
_cell_angle_alpha 65.307
_cell_angle_beta 74.396
_cell_angle_gamma 71.39
_cell_formula_units_Z 1
_cell_length_a 8.8539
_cell_length_b 10.8742
_cell_length_c 11.0934
_cell_volume 908.171
_citation_journal_id_ASTM SRIMCN
_cod_data_source_file IshaqueKhan_SRIMCN_2000_537.cif
_cod_data_source_block H44Co2O46V10
_cod_original_cell_volume 908.1708
_cod_original_formula_sum 'H44 Co2 O46 V10'
_cod_database_code 4343716

loop_
_symmetry_equiv_pos_as_xyz
x,y,z
-x,-y,-z

loop_
_atom_site_label
_atom_site_type_symbol
_atom_site_fract_x
_atom_site_fract_y
_atom_site_fract_z
_atom_site_occupancy
_atom_site_U_iso_or_equiv
O12 O-2 0.7906 0.3897 0.5167 1 0.0
O18 O-2 0.1421 0.3948 0.853 1 0.0
V4 V+4 0.8263 -0.0078 0.48 1 0.0
O19 O-2 0.1613 0.3148 0.6204 1 0.0
O10 O-2 0.736 0.088 0.3414 1 0.0
O7 O-2 0.7562 0.1653 0.7933 1 0.0
O17 O-2 0.0999 0.129 0.8941 1 0.0
V2 V+4 0.8119 0.7615 0.7606 1 0.0
V3 V+4 0.8529 0.048 0.7288 1 0.0
O11 O-2 0.7602 0.1315 0.5582 1 0.0
O23 O-2 0.8263 0.413 0.7683 1 0.0
O14 O-2 0.0191 0.1439 0.5907 1 0.0
V5 V+4 0.8829 0.2754 0.4492 1 0.0
O9 O-2 -0.0145 -0.0984 0.6216 1 0.0
O22 O-2 0.4912 0.4399 0.8802 1 0.0
V1 V+4 0.1326 0.7794 0.8011 1 0.0
O16 O-2 0.4161 0.0641 0.7241 1 0.0
O3 O-2 -0.0404 0.698 0.8738 1 0.0
O2 O-2 0.2199 0.6715 0.6935 1 0.0
O20 O-2 0.4201 0.156 0.9383 1 0.0
O4 O-2 0.6785 0.6749 0.847 1 0.0
O5 O-2 0.7088 0.8855 0.5896 1 0.0
Co1 Co+2 0.2842 0.2322 0.7836 1 0.0
O1 O-2 0.242 0.7039 0.9171 1 0.0
O21 O-2 0.5643 0.6625 0.5975 1 0.0
O8 O-2 0.0073 -0.0592 0.8372 1 0.0
O15 O-2 0.45 0.3536 0.6644 1 0.0
O13 O-2 0.059 0.34 0.3439 1 0.0
O6 O-2 0.7246 -0.0736 0.8016 1 0.0
